data_7100965
loop_
_publ_author_name
'Shengming Ma'
'Yangjun Cai'
'Harong Hou'
'Xin Jin'
'Lianghua Lu'
'Junliang Zhang'

_publ_section_title
;
NaI-Catalyzed Highly Regioselective Ring-Opening
[1+2] Cycloaddition Reaction of Cyclopropenes with Imines. Highly
Stereoselective Synthesis of cis-Vinylic Aziridines
;
_journal_name_full 'Chemical Communications'
_journal_paper_doi 10.1039/b413807d
_journal_year 2005
_chemical_formula_sum 'C25 H29 N O6 S'
_chemical_formula_weight 471.55
_space_group_IT_number 14
_symmetry_cell_setting monoclinic
_symmetry_space_group_name_Hall '-P 2ybc'
_symmetry_space_group_name_H-M 'P 1 21/c 1'
_cell_angle_alpha 90.00
_cell_angle_beta 99.710(4)
_cell_angle_gamma 90.00
_cell_formula_units_Z 4
_cell_length_a 11.211(2)
_cell_length_b 8.6072(16)
_cell_length_c 26.662(5)
_cell_measurement_temperature 293(2)
_cell_volume 2535.8(8)
_diffrn_ambient_temperature 293(2)
_exptl_crystal_density_diffrn 1.235
_cod_depositor_comments
;
The following automatic conversions were performed:
'_symmetry_cell_setting' value 'Monoclinic' changed to 'monoclinic'
according to '/home/saulius/struct/CIF-dictionaries/cif_core.dic'
dictionary named 'cif_core.dic' version 2.4.1 from 2010-06-29.

Automatic conversion script
Id: cif_fix_enum 1527 2010-12-29 10:47:43Z saulius 
;
_cod_original_sg_symbol_H-M 'P 21/c'
_cod_database_code 7100965

loop_
_symmetry_equiv_pos_as_xyz
'x, y, z'
'-x, y+1/2, -z+1/2'
'-x, -y, -z'
'x, -y-1/2, z-1/2'

loop_
_atom_site_label
_atom_site_type_symbol
_atom_site_fract_x
_atom_site_fract_y
_atom_site_fract_z
_atom_site_U_iso_or_equiv
_atom_site_adp_type
_atom_site_occupancy
_atom_site_symmetry_multiplicity
_atom_site_calc_flag
_atom_site_refinement_flags
_atom_site_disorder_assembly
_atom_site_disorder_group
S S 0.53426(11) -0.13160(15) 0.84505(4) 0.0737(4) Uani 1 1 d . . .
N1 N 0.6450(3) -0.0280(4) 0.87978(11) 0.0585(9) Uani 1 1 d . . .
O1 O 0.8722(3) 0.5733(5) 0.8742(2) 0.1516(19) Uani 1 1 d . . .
O2 O 0.9588(3) 0.4318(4) 0.93640(14) 0.1104(12) Uani 1 1 d . . .
O3 O 0.5692(3) 0.3915(3) 0.93161(11) 0.0761(9) Uani 1 1 d . . .
O4 O 0.7214(3) 0.5443(4) 0.96616(12) 0.1003(11) Uani 1 1 d . . .
O5 O 0.4236(3) -0.0438(4) 0.83540(11) 0.0930(10) Uani 1 1 d . . .
O6 O 0.5357(3) -0.2779(3) 0.86983(11) 0.0991(11) Uani 1 1 d . . .
C1 C 0.6090(4) 0.0498(5) 0.92443(15) 0.0588(11) Uani 1 1 d . . .
C2 C 0.6328(4) 0.1413(5) 0.87951(16) 0.0570(11) Uani 1 1 d . . .
C3 C 0.7451(3) 0.2344(5) 0.87982(14) 0.0572(11) Uani 1 1 d . . .
C4 C 0.8346(5) 0.1737(7) 0.8481(2) 0.0753(15) Uani 1 1 d . . .
C5 C 0.8016(4) 0.2245(6) 0.79207(18) 0.0998(16) Uani 1 1 d . . .
H6 H 0.7239 0.1798 0.7777 0.120 Uiso 1 1 calc R . .
H5 H 0.7932 0.3366 0.7907 0.120 Uiso 1 1 calc R . .
C6 C 0.8924(5) 0.1772(8) 0.7606(2) 0.142(2) Uani 1 1 d . . .
H7 H 0.9712 0.2155 0.7764 0.170 Uiso 1 1 calc R . .
H8 H 0.8966 0.0647 0.7600 0.170 Uiso 1 1 calc R . .
C7 C 0.8668(6) 0.2336(9) 0.7085(3) 0.185(3) Uani 1 1 d . . .
H11 H 0.7871 0.2015 0.6931 0.277 Uiso 1 1 calc R . .
H10 H 0.9251 0.1916 0.6896 0.277 Uiso 1 1 calc R . .
H9 H 0.8715 0.3450 0.7084 0.277 Uiso 1 1 calc R . .
C8 C 0.7615(4) 0.3679(5) 0.90466(15) 0.0635(11) Uani 1 1 d . . .
C9 C 0.8716(5) 0.4741(8) 0.9034(2) 0.0902(16) Uani 1 1 d . . .
C10 C 1.0551(5) 0.5577(9) 0.9359(3) 0.210(4) Uani 1 1 d . . .
H12 H 1.1179 0.5190 0.9188 0.315 Uiso 1 1 calc R . .
H14 H 1.0890 0.5854 0.9702 0.315 Uiso 1 1 calc R . .
H13 H 1.0187 0.6477 0.9182 0.315 Uiso 1 1 calc R . .
C11 C 0.6710(4) 0.4337(5) 0.93477(16) 0.0671(12) Uani 1 1 d . . .
C12 C 0.6432(5) 0.6129(5) 0.9975(2) 0.121(2) Uani 1 1 d . . .
H15 H 0.5696 0.6463 0.9766 0.182 Uiso 1 1 calc R . .
H16 H 0.6829 0.7006 1.0153 0.182 Uiso 1 1 calc R . .
H17 H 0.6250 0.5376 1.0217 0.182 Uiso 1 1 calc R . .
C13 C 0.6936(4) 0.0387(5) 0.97337(15) 0.0625(11) Uani 1 1 d . . .
C14 C 0.6620(4) 0.1083(5) 1.01582(18) 0.0810(14) Uani 1 1 d . . .
H18 H 0.5894 0.1626 1.0128 0.097 Uiso 1 1 calc R . .
C15 C 0.7360(6) 0.0992(7) 1.0627(2) 0.114(2) Uani 1 1 d . . .
H19 H 0.7144 0.1485 1.0909 0.136 Uiso 1 1 calc R . .
C16 C 0.8413(6) 0.0169(8) 1.0672(2) 0.123(2) Uani 1 1 d . . .
H20 H 0.8913 0.0094 1.0986 0.148 Uiso 1 1 calc R . .
C17 C 0.8737(4) -0.0544(7) 1.0259(3) 0.111(2) Uani 1 1 d . . .
H21 H 0.9452 -0.1113 1.0295 0.133 Uiso 1 1 calc R . .
C18 C 0.8007(4) -0.0425(6) 0.97854(18) 0.0851(14) Uani 1 1 d . . .
H22 H 0.8242 -0.0893 0.9503 0.102 Uiso 1 1 calc R . .
C19 C 0.5901(4) -0.1496(5) 0.78815(16) 0.0615(11) Uani 1 1 d . . .
C20 C 0.5378(4) -0.0719(5) 0.74615(18) 0.0756(13) Uani 1 1 d . . .
H23 H 0.4715 -0.0080 0.7474 0.091 Uiso 1 1 calc R . .
C21 C 0.5824(5) -0.0873(5) 0.70172(18) 0.0852(14) Uani 1 1 d . . .
H24 H 0.5451 -0.0333 0.6731 0.102 Uiso 1 1 calc R . .
C22 C 0.6795(5) -0.1789(6) 0.69783(19) 0.0821(14) Uani 1 1 d . . .
C23 C 0.7312(4) -0.2581(6) 0.7410(2) 0.0881(15) Uani 1 1 d . . .
H25 H 0.7970 -0.3227 0.7395 0.106 Uiso 1 1 calc R . .
C24 C 0.6883(4) -0.2441(5) 0.78622(18) 0.0795(13) Uani 1 1 d . . .
H26 H 0.7250 -0.2977 0.8150 0.095 Uiso 1 1 calc R . .
C25 C 0.7276(5) -0.1978(7) 0.64913(19) 0.131(2) Uani 1 1 d . . .
H27 H 0.8105 -0.1646 0.6540 0.196 Uiso 1 1 calc R . .
H28 H 0.6806 -0.1358 0.6231 0.196 Uiso 1 1 calc R . .
H29 H 0.7226 -0.3050 0.6391 0.196 Uiso 1 1 calc R . .
H1 H 0.529(3) 0.042(4) 0.9241(13) 0.062(12) Uiso 1 1 d . . .
H2 H 0.569(3) 0.183(4) 0.8575(12) 0.050(12) Uiso 1 1 d . . .
H3 H 0.912(4) 0.208(4) 0.8614(16) 0.090(16) Uiso 1 1 d . . .
H4 H 0.839(3) 0.066(4) 0.8495(14) 0.068(14) Uiso 1 1 d . . .

loop_
_atom_site_aniso_label
_atom_site_aniso_U_11
_atom_site_aniso_U_22
_atom_site_aniso_U_33
_atom_site_aniso_U_23
_atom_site_aniso_U_13
_atom_site_aniso_U_12
S 0.0824(9) 0.0754(9) 0.0649(8) -0.0114(7) 0.0170(6) -0.0201(7)
N1 0.071(2) 0.055(2) 0.052(2) -0.0105(17) 0.0143(16) -0.0100(17)
O1 0.082(3) 0.151(4) 0.219(5) 0.091(3) 0.017(3) -0.032(2)
O2 0.089(3) 0.155(3) 0.083(3) 0.031(2) 0.003(2) -0.042(2)
O3 0.074(2) 0.073(2) 0.089(2) -0.0085(16) 0.0384(17) -0.0159(17)
O4 0.102(3) 0.112(3) 0.099(3) -0.049(2) 0.054(2) -0.048(2)
O5 0.062(2) 0.123(3) 0.097(3) -0.0263(19) 0.0188(16) -0.0087(19)
O6 0.148(3) 0.073(2) 0.078(2) 0.0041(17) 0.023(2) -0.041(2)
C1 0.058(3) 0.062(3) 0.058(3) -0.003(2) 0.017(2) -0.011(2)
C2 0.061(3) 0.063(3) 0.050(3) 0.002(2) 0.019(2) -0.006(3)
C3 0.060(3) 0.068(3) 0.048(3) 0.005(2) 0.020(2) -0.008(2)
C4 0.067(4) 0.079(4) 0.088(4) -0.007(3) 0.035(3) -0.005(3)
C5 0.096(4) 0.145(5) 0.065(4) -0.010(3) 0.033(3) -0.010(3)
C6 0.130(5) 0.235(7) 0.076(4) -0.019(4) 0.059(4) -0.015(5)
C7 0.198(7) 0.269(9) 0.107(6) 0.001(6) 0.080(5) -0.011(6)
C8 0.066(3) 0.073(3) 0.057(3) -0.006(2) 0.027(2) -0.016(3)
C9 0.082(4) 0.140(5) 0.055(3) -0.003(3) 0.031(3) -0.012(4)
C10 0.109(5) 0.362(11) 0.172(7) -0.088(7) 0.060(4) -0.142(6)
C11 0.087(4) 0.064(3) 0.057(3) -0.004(2) 0.031(3) -0.017(3)
C12 0.146(5) 0.115(4) 0.124(5) -0.061(4) 0.086(4) -0.043(4)
C13 0.070(3) 0.074(3) 0.048(3) 0.004(2) 0.021(2) -0.025(2)
C14 0.078(3) 0.113(4) 0.055(3) -0.004(3) 0.016(3) -0.016(3)
C15 0.109(5) 0.173(6) 0.064(4) -0.011(4) 0.030(4) -0.046(4)
C16 0.094(5) 0.206(7) 0.069(4) 0.025(4) 0.012(4) -0.062(5)
C17 0.069(4) 0.160(5) 0.102(5) 0.058(4) 0.009(4) -0.010(3)
C18 0.065(3) 0.118(4) 0.071(4) 0.017(3) 0.009(3) -0.002(3)
C19 0.071(3) 0.055(3) 0.059(3) -0.007(2) 0.010(2) -0.004(2)
C20 0.089(3) 0.070(3) 0.065(3) 0.000(3) 0.009(3) 0.011(3)
C21 0.107(4) 0.086(4) 0.057(3) 0.004(3) 0.000(3) 0.002(3)
C22 0.088(4) 0.092(4) 0.068(4) -0.015(3) 0.018(3) -0.018(3)
C23 0.080(4) 0.103(4) 0.080(4) -0.014(3) 0.010(3) 0.012(3)
C24 0.085(4) 0.075(3) 0.075(4) 0.004(3) 0.003(3) 0.003(3)
C25 0.142(5) 0.169(6) 0.096(5) -0.029(4) 0.064(4) -0.028(4)

loop_
_geom_bond_atom_site_label_1
_geom_bond_atom_site_label_2
_geom_bond_distance
_geom_bond_site_symmetry_2
_geom_bond_publ_flag
S O6 1.421(3) . ?
S O5 1.439(3) . ?
S N1 1.675(3) . ?
S C19 1.743(4) . ?
N1 C2 1.464(5) . ?
N1 C1 1.481(5) . ?
O1 C9 1.156(6) . ?
O2 C9 1.253(6) . ?
O2 C10 1.531(6) . ?
O3 C11 1.187(4) . ?
O4 C11 1.329(5) . ?
O4 C12 1.437(4) . ?
C1 C13 1.481(5) . ?
C1 C2 1.495(5) . ?
C1 H1 0.90(3) . ?
C2 C3 1.491(5) . ?
C2 H2 0.92(3) . ?
C3 C8 1.323(5) . ?
C3 C4 1.511(5) . ?
C4 C5 1.540(6) . ?
C4 H3 0.93(4) . ?
C4 H4 0.93(3) . ?
C5 C6 1.482(6) . ?
C5 H6 0.9700 . ?
C5 H5 0.9700 . ?
C6 C7 1.453(8) . ?
C6 H7 0.9700 . ?
C6 H8 0.9700 . ?
C7 H11 0.9600 . ?
C7 H10 0.9600 . ?
C7 H9 0.9600 . ?
C8 C11 1.506(5) . ?
C8 C9 1.542(6) . ?
C10 H12 0.9600 . ?
C10 H14 0.9600 . ?
C10 H13 0.9600 . ?
C12 H15 0.9600 . ?
C12 H16 0.9600 . ?
C12 H17 0.9600 . ?
C13 C18 1.376(5) . ?
C13 C14 1.379(5) . ?
C14 C15 1.381(6) . ?
C14 H18 0.9300 . ?
C15 C16 1.364(7) . ?
C15 H19 0.9300 . ?
C16 C17 1.361(8) . ?
C16 H20 0.9300 . ?
C17 C18 1.388(6) . ?
C17 H21 0.9300 . ?
C18 H22 0.9300 . ?
C19 C20 1.350(5) . ?
C19 C24 1.376(5) . ?
C20 C21 1.368(6) . ?
C20 H23 0.9300 . ?
C21 C22 1.362(6) . ?
C21 H24 0.9300 . ?
C22 C23 1.378(6) . ?
C22 C25 1.496(6) . ?
C23 C24 1.378(6) . ?
C23 H25 0.9300 . ?
C24 H26 0.9300 . ?
C25 H27 0.9600 . ?
C25 H28 0.9600 . ?
C25 H29 0.9600 . ?
